data_7213139
loop_
_publ_author_name
'Tsue, Hirohito'
'Fujinami, Hideyuki'
'Itakura, Takeshi'
'Tsuchiya, Ryuta'
'Kobayashi, Kimiko'
'Takahashi, Hiroki'
'Hirao, Ken-ichi'

_publ_section_title
;
 8,8&#x2032;-Dialkyl-1,1&#x2032;-biisoquinolines: preparation, absolute
 configuration and unexpected racemization behaviour&#x200A;&#x2020;
;
_journal_issue 24
_journal_name_full 'Journal of the Chemical Society, Perkin Transactions 1'
_journal_page_first 3677
_journal_paper_doi 10.1039/a905161i
_journal_year 1999
_chemical_formula_moiety 'C22 H20 N2 '
_chemical_formula_sum 'C22 H20 N2'
_chemical_formula_weight 312.41
_space_group_IT_number 61
_symmetry_cell_setting orthorhombic
_symmetry_Int_Tables_number 61
_symmetry_space_group_name_Hall '-P 2ac 2ab'
_symmetry_space_group_name_H-M 'P b c a'
_audit_creation_date 'Thu May 27 16:22:10 1999'
_audit_creation_method 'from TEXRAY.INF file'
_cell_angle_alpha 90
_cell_angle_beta 90
_cell_angle_gamma 90
_cell_formula_units_Z 8
_cell_length_a 21.343(3)
_cell_length_b 20.316(2)
_cell_length_c 7.5398(7)
_cell_measurement_reflns_used 25
_cell_measurement_temperature 296.7
_cell_measurement_theta_max 23.4
_cell_measurement_theta_min 18.8
_cell_volume 3269.3(6)
_computing_cell_refinement 'CAD4 express'
_computing_data_collection 'CAD4 express'
_computing_data_reduction teXsan
_computing_publication_material teXsan
_computing_structure_refinement teXsan
_computing_structure_solution SAPI91
_diffrn_ambient_temperature 296.7
_diffrn_measurement_device_type 'Enraf nonius CAD4'
_diffrn_measurement_method \w
_diffrn_orient_matrix_UB_11 -0.03089
_diffrn_orient_matrix_UB_12 0.03692
_diffrn_orient_matrix_UB_13 -0.00216
_diffrn_orient_matrix_UB_21 0.03488
_diffrn_orient_matrix_UB_22 0.03209
_diffrn_orient_matrix_UB_23 -0.01841
_diffrn_orient_matrix_UB_31 -0.00436
_diffrn_orient_matrix_UB_32 -0.00508
_diffrn_orient_matrix_UB_33 -0.13134
_diffrn_radiation_detector 'scintillation counter'
_diffrn_radiation_monochromator graphite
_diffrn_radiation_source 'CAD4 sealed tube'
_diffrn_radiation_type 'Mo K\a'
_diffrn_radiation_wavelength 0.7107
_diffrn_reflns_av_R_equivalents 0.037
_diffrn_reflns_av_sigmaI/netI 0.101
_diffrn_reflns_limit_h_max 27
_diffrn_reflns_limit_h_min 0
_diffrn_reflns_limit_k_max 26
_diffrn_reflns_limit_k_min 0
_diffrn_reflns_limit_l_max 9
_diffrn_reflns_limit_l_min 0
_diffrn_reflns_number 7392
_diffrn_reflns_reduction_process 'Lp corrections applied'
_diffrn_reflns_theta_max 27.47
_diffrn_reflns_theta_min 2.86
_diffrn_standards_decay_% -0.09
_diffrn_standards_interval_count 120
_diffrn_standards_number 3
_exptl_absorpt_coefficient_mu 0.075
_exptl_absorpt_correction_T_max 0.994
_exptl_absorpt_correction_T_min 0.993
_exptl_absorpt_correction_type analytical
_exptl_absorpt_process_details Tompa_analytical
_exptl_crystal_colour colorless
_exptl_crystal_density_diffrn 1.269
_exptl_crystal_density_method 'not measured'
_exptl_crystal_description prism
_exptl_crystal_F_000 1328.00
_exptl_crystal_size_max 0.790
_exptl_crystal_size_mid 0.370
_exptl_crystal_size_min 0.320
_refine_diff_density_max 0.14
_refine_diff_density_min -0.16
_refine_ls_extinction_coef 0.003(1)
_refine_ls_extinction_method 'Zachariasen(1967) type 2 Gaussian isotropic'
_refine_ls_goodness_of_fit_all 1.165
_refine_ls_goodness_of_fit_ref 1.226
_refine_ls_hydrogen_treatment refall
_refine_ls_matrix_type full
_refine_ls_number_constraints 0
_refine_ls_number_parameters 298
_refine_ls_number_reflns 2200
_refine_ls_number_restraints 0
_refine_ls_R_factor_all 0.0367
_refine_ls_R_factor_gt 0.0367
_refine_ls_shift/su_max 0.0100
_refine_ls_shift/su_mean 0.0010
_refine_ls_structure_factor_coef F
_refine_ls_weighting_details 'w = 1/[\s^2^(Fo) + 0.00078|Fo|^2^]'
_refine_ls_weighting_scheme calc
_refine_ls_wR_factor_all 0.0596
_refine_ls_wR_factor_gt 0.0466
_refine_ls_wR_factor_ref 0.0466
_reflns_number_gt 2200
_reflns_number_total 3748
_reflns_observed_criterion >2.0sigma(I)
_cod_data_source_file 905161isup1.cif
_cod_data_source_block 2
_cod_original_cell_volume 3269.3(5)
_cod_original_sg_symbol_H-M 'P b c a      '
_cod_original_formula_sum 'C22 H20 N2 '
_cod_database_code 7213139

loop_
_symmetry_equiv_pos_as_xyz
x,y,z
1/2+x,1/2-y,-z
-x,1/2+y,1/2-z
1/2-x,-y,1/2+z
-x,-y,-z
1/2-x,1/2+y,z
x,1/2-y,1/2+z
1/2+x,y,1/2-z

loop_
_atom_site_label
_atom_site_type_symbol
_atom_site_fract_x
_atom_site_fract_y
_atom_site_fract_z
_atom_site_U_iso_or_equiv
_atom_site_adp_type
_atom_site_occupancy
_atom_site_calc_flag
N(1) N 0.13773(6) 0.46476(7) 0.7693(2) 0.0470(4) Uani 1.00 d
N(1') N 0.10895(6) 0.48425(6) 0.3819(2) 0.0433(4) Uani 1.00 d
C(1) C 0.15110(7) 0.43003(7) 0.6257(2) 0.0360(4) Uani 1.00 d
C(1') C 0.09898(6) 0.43479(7) 0.4913(2) 0.0345(4) Uani 1.00 d
C(2) C 0.18201(8) 0.47193(9) 0.8974(3) 0.0527(6) Uani 1.00 d
C(2') C 0.06381(8) 0.50041(9) 0.2622(2) 0.0461(5) Uani 1.00 d
C(3) C 0.23961(8) 0.44562(9) 0.8850(3) 0.0493(5) Uani 1.00 d
C(3') C 0.00916(8) 0.46812(8) 0.2498(2) 0.0432(5) Uani 1.00 d
C(4) C 0.31616(8) 0.38003(9) 0.7208(3) 0.0498(5) Uani 1.00 d
C(4') C -0.05960(8) 0.37870(10) 0.3449(3) 0.0485(5) Uani 1.00 d
C(5) C 0.33155(8) 0.34485(9) 0.5756(3) 0.0558(6) Uani 1.00 d
C(5') C -0.07052(8) 0.32613(10) 0.4499(3) 0.0540(5) Uani 1.00 d
C(6) C 0.28802(8) 0.33478(9) 0.4395(3) 0.0491(5) Uani 1.00 d
C(6') C -0.02623(8) 0.30746(9) 0.5778(3) 0.0504(5) Uani 1.00 d
C(7) C 0.22804(7) 0.35995(7) 0.4448(2) 0.0376(4) Uani 1.00 d
C(7') C 0.02946(7) 0.34046(8) 0.6029(2) 0.0395(4) Uani 1.00 d
C(8) C 0.25565(7) 0.40806(7) 0.7350(2) 0.0401(4) Uani 1.00 d
C(8') C -0.00280(7) 0.41395(7) 0.3609(2) 0.0382(4) Uani 1.00 d
C(9) C 0.21082(6) 0.39875(7) 0.5970(2) 0.0335(4) Uani 1.00 d
C(9') C 0.04283(6) 0.39552(7) 0.4901(2) 0.0337(4) Uani 1.00 d
C(10) C 0.18299(9) 0.34466(10) 0.2961(2) 0.0476(5) Uani 1.00 d
C(10') C 0.06906(9) 0.31777(9) 0.7574(3) 0.0481(5) Uani 1.00 d
C(11) C 0.2064(1) 0.2967(1) 0.1561(3) 0.0633(7) Uani 1.00 d
C(11') C 0.0470(1) 0.3488(1) 0.9306(3) 0.0600(7) Uani 1.00 d
H(2) H 0.1700(8) 0.4975(9) 1.003(3) 0.061(5) Uiso 1.00 calc
H(2') H 0.0734(8) 0.5383(9) 0.187(2) 0.059(5) Uiso 1.00 calc
H(3) H 0.2691(8) 0.4536(9) 0.977(2) 0.062(5) Uiso 1.00 calc
H(3') H -0.0214(8) 0.4819(8) 0.162(3) 0.059(5) Uiso 1.00 calc
H(4) H 0.3458(8) 0.3889(8) 0.819(2) 0.059(5) Uiso 1.00 calc
H(4') H -0.0905(8) 0.3946(8) 0.253(2) 0.061(5) Uiso 1.00 calc
H(5) H 0.3738(8) 0.3265(9) 0.559(2) 0.068(5) Uiso 1.00 calc
H(5') H -0.1089(8) 0.2983(8) 0.436(2) 0.055(5) Uiso 1.00 calc
H(6) H 0.3007(8) 0.3086(9) 0.334(2) 0.056(5) Uiso 1.00 calc
H(6') H -0.0324(7) 0.2700(9) 0.654(2) 0.056(5) Uiso 1.00 calc
H(101) H 0.1430(9) 0.3281(9) 0.346(2) 0.067(6) Uiso 1.00 calc
H(101') H 0.0648(8) 0.2706(9) 0.764(2) 0.056(5) Uiso 1.00 calc
H(102) H 0.1712(8) 0.3869(9) 0.240(2) 0.062(6) Uiso 1.00 calc
H(102') H 0.1144(8) 0.3270(8) 0.739(2) 0.055(5) Uiso 1.00 calc
H(111) H 0.245(1) 0.316(1) 0.098(3) 0.081(7) Uiso 1.00 calc
H(111') H 0.0522(9) 0.397(1) 0.924(3) 0.075(6) Uiso 1.00 calc
H(112) H 0.174(1) 0.291(1) 0.061(3) 0.087(7) Uiso 1.00 calc
H(112') H 0.0696(10) 0.333(1) 1.031(3) 0.082(7) Uiso 1.00 calc
H(113) H 0.2199(8) 0.253(1) 0.209(3) 0.075(6) Uiso 1.00 calc
H(113') H 0.001(1) 0.336(1) 0.957(3) 0.097(7) Uiso 1.00 calc

loop_
_atom_site_aniso_label
_atom_site_aniso_U_11
_atom_site_aniso_U_22
_atom_site_aniso_U_33
_atom_site_aniso_U_12
_atom_site_aniso_U_13
_atom_site_aniso_U_23
N(1) 0.0404(7) 0.0522(8) 0.0485(9) 0.0015(6) -0.0017(7) -0.0109(7)
N(1') 0.0347(7) 0.0444(8) 0.0509(9) 0.0024(6) 0.0003(6) 0.0058(7)
C(1) 0.0317(8) 0.0354(8) 0.0409(9) -0.0018(6) 0.0001(7) -0.0011(7)
C(1') 0.0299(7) 0.0356(7) 0.0381(9) 0.0048(6) 0.0027(7) -0.0039(7)
C(2) 0.051(1) 0.059(1) 0.048(1) -0.0017(9) -0.0036(9) -0.0152(9)
C(2') 0.0431(9) 0.0485(10) 0.047(1) 0.0050(8) 0.0008(8) 0.0073(9)
C(3) 0.046(1) 0.055(1) 0.047(1) -0.0079(8) -0.0121(9) -0.0041(9)
C(3') 0.0393(9) 0.0532(10) 0.0371(9) 0.0092(8) -0.0024(8) -0.0009(8)
C(4) 0.0346(9) 0.050(1) 0.065(1) -0.0007(7) -0.0098(9) 0.0082(9)
C(4') 0.0350(9) 0.062(1) 0.048(1) -0.0012(8) -0.0031(8) -0.0133(10)
C(5) 0.0312(9) 0.054(1) 0.082(1) 0.0072(8) -0.0014(10) 0.004(1)
C(5') 0.0395(10) 0.060(1) 0.063(1) -0.0132(8) 0.0041(9) -0.015(1)
C(6) 0.0388(9) 0.0476(10) 0.061(1) 0.0055(7) 0.0104(9) -0.0003(9)
C(6') 0.050(1) 0.0443(10) 0.057(1) -0.0067(8) 0.0113(9) -0.0042(9)
C(7) 0.0343(8) 0.0350(8) 0.0435(9) -0.0001(6) 0.0044(7) 0.0047(7)
C(7') 0.0391(9) 0.0375(8) 0.0420(10) 0.0023(7) 0.0089(7) -0.0060(7)
C(8) 0.0341(8) 0.0386(8) 0.0477(10) -0.0059(6) -0.0058(7) 0.0059(8)
C(8') 0.0324(8) 0.0465(9) 0.0357(8) 0.0048(7) 0.0023(7) -0.0110(7)
C(9) 0.0294(7) 0.0313(7) 0.0399(9) -0.0035(6) 0.0005(7) 0.0058(7)
C(9') 0.0289(7) 0.0373(8) 0.0348(9) 0.0039(6) 0.0039(6) -0.0072(7)
C(10) 0.046(1) 0.052(1) 0.044(1) 0.0090(8) -0.0001(9) -0.0069(9)
C(10') 0.047(1) 0.0409(9) 0.056(1) 0.0025(8) 0.0033(9) 0.0074(9)
C(11) 0.065(1) 0.068(1) 0.057(1) 0.012(1) 0.002(1) -0.020(1)
C(11') 0.066(1) 0.069(1) 0.045(1) 0.000(1) 0.001(1) 0.005(1)

loop_
_atom_type_symbol
_atom_type_description
_atom_type_scat_dispersion_real
_atom_type_scat_dispersion_imag
_atom_type_scat_source
C C 0.003 0.002
;International Tables for Crystallography
(1992, Vol. C, Tables 4.2.6.8 and 6.1.1.1)
;
H H 0.000 0.000
;International Tables for Crystallography
(1992, Vol. C, Table 6.1.1.2)
;
N N 0.006 0.003
;International Tables for Crystallography
(1992, Vol. C, Tables 4.2.6.8 and 6.1.1.1)
;

loop_
_geom_angle_atom_site_label_1
_geom_angle_atom_site_label_2
_geom_angle_atom_site_label_3
_geom_angle
_geom_angle_site_symmetry_1
_geom_angle_site_symmetry_2
_geom_angle_site_symmetry_3
_geom_angle_publ_flag
C(1) N(1) C(2) 119.2(1) 1_555 1_555 1_555 yes
C(1') N(1') C(2') 119.0(1) 1_555 1_555 1_555 yes
N(1) C(1) C(1') 110.9(1) 1_555 1_555 1_555 yes
N(1) C(1) C(9) 123.3(1) 1_555 1_555 1_555 yes
C(1') C(1) C(9) 125.5(1) 1_555 1_555 1_555 yes
N(1') C(1') C(1) 110.5(1) 1_555 1_555 1_555 yes
N(1') C(1') C(9') 123.6(1) 1_555 1_555 1_555 yes
C(1) C(1') C(9') 125.7(1) 1_555 1_555 1_555 yes
N(1) C(2) C(3) 123.0(2) 1_555 1_555 1_555 yes
N(1) C(2) H(2) 116(1) 1_555 1_555 1_555 no
C(3) C(2) H(2) 120(1) 1_555 1_555 1_555 no
N(1') C(2') C(3') 123.0(2) 1_555 1_555 1_555 yes
N(1') C(2') H(2') 115(1) 1_555 1_555 1_555 no
C(3') C(2') H(2') 121(1) 1_555 1_555 1_555 no
C(2) C(3) C(8) 119.6(2) 1_555 1_555 1_555 yes
C(2) C(3) H(3) 119(1) 1_555 1_555 1_555 no
C(8) C(3) H(3) 121(1) 1_555 1_555 1_555 no
C(2') C(3') C(8') 119.9(2) 1_555 1_555 1_555 yes
C(2') C(3') H(3') 119.5(10) 1_555 1_555 1_555 no
C(8') C(3') H(3') 120.6(10) 1_555 1_555 1_555 no
C(5) C(4) C(8) 119.8(2) 1_555 1_555 1_555 yes
C(5) C(4) H(4) 123(1) 1_555 1_555 1_555 no
C(8) C(4) H(4) 116(1) 1_555 1_555 1_555 no
C(5') C(4') C(8') 119.9(2) 1_555 1_555 1_555 yes
C(5') C(4') H(4') 122(1) 1_555 1_555 1_555 no
C(8') C(4') H(4') 117(1) 1_555 1_555 1_555 no
C(4) C(5) C(6) 120.8(2) 1_555 1_555 1_555 yes
C(4) C(5) H(5) 121(1) 1_555 1_555 1_555 no
C(6) C(5) H(5) 117(1) 1_555 1_555 1_555 no
C(4') C(5') C(6') 120.1(2) 1_555 1_555 1_555 yes
C(4') C(5') H(5') 121(1) 1_555 1_555 1_555 no
C(6') C(5') H(5') 118(1) 1_555 1_555 1_555 no
C(5) C(6) C(7) 122.7(2) 1_555 1_555 1_555 yes
C(5) C(6) H(6) 119.0(10) 1_555 1_555 1_555 no
C(7) C(6) H(6) 118.3(10) 1_555 1_555 1_555 no
C(5') C(6') C(7') 123.0(2) 1_555 1_555 1_555 yes
C(5') C(6') H(6') 122.1(10) 1_555 1_555 1_555 no
C(7') C(6') H(6') 114.9(10) 1_555 1_555 1_555 no
C(6) C(7) C(9) 117.6(1) 1_555 1_555 1_555 yes
C(6) C(7) C(10) 119.6(1) 1_555 1_555 1_555 yes
C(9) C(7) C(10) 122.8(1) 1_555 1_555 1_555 yes
C(6') C(7') C(9') 118.0(2) 1_555 1_555 1_555 yes
C(6') C(7') C(10') 116.1(2) 1_555 1_555 1_555 yes
C(9') C(7') C(10') 125.7(1) 1_555 1_555 1_555 yes
C(3) C(8) C(4) 120.1(2) 1_555 1_555 1_555 yes
C(3) C(8) C(9) 119.7(1) 1_555 1_555 1_555 yes
C(4) C(8) C(9) 120.2(2) 1_555 1_555 1_555 yes
C(3') C(8') C(4') 120.1(2) 1_555 1_555 1_555 yes
C(3') C(8') C(9') 119.2(1) 1_555 1_555 1_555 yes
C(4') C(8') C(9') 120.7(2) 1_555 1_555 1_555 yes
C(1) C(9) C(7) 126.0(1) 1_555 1_555 1_555 yes
C(1) C(9) C(8) 115.2(1) 1_555 1_555 1_555 yes
C(7) C(9) C(8) 118.9(1) 1_555 1_555 1_555 yes
C(1') C(9') C(7') 126.5(1) 1_555 1_555 1_555 yes
C(1') C(9') C(8') 115.3(1) 1_555 1_555 1_555 yes
C(7') C(9') C(8') 118.3(1) 1_555 1_555 1_555 yes
C(7) C(10) C(11) 116.0(2) 1_555 1_555 1_555 yes
C(7) C(10) H(101) 109(1) 1_555 1_555 1_555 no
C(7) C(10) H(102) 107(1) 1_555 1_555 1_555 no
C(11) C(10) H(101) 109(1) 1_555 1_555 1_555 no
C(11) C(10) H(102) 109(1) 1_555 1_555 1_555 no
H(101) C(10) H(102) 103(1) 1_555 1_555 1_555 no
C(7') C(10') C(11') 111.2(1) 1_555 1_555 1_555 yes
C(7') C(10') H(101' 106.7(10) 1_555 1_555 1_555 no
C(7') C(10') H(102' 112(1) 1_555 1_555 1_555 no
C(11') C(10') H(101' 109(1) 1_555 1_555 1_555 no
C(11') C(10') H(102' 109(1) 1_555 1_555 1_555 no
H(101' C(10') H(102' 106(1) 1_555 1_555 1_555 no
C(10) C(11) H(111) 108(1) 1_555 1_555 1_555 no
C(10) C(11) H(112) 110(1) 1_555 1_555 1_555 no
C(10) C(11) H(113) 112(1) 1_555 1_555 1_555 no
H(111) C(11) H(112) 107(1) 1_555 1_555 1_555 no
H(111) C(11) H(113) 106(1) 1_555 1_555 1_555 no
H(112) C(11) H(113) 111(1) 1_555 1_555 1_555 no
C(10') C(11') H(111' 109(1) 1_555 1_555 1_555 no
C(10') C(11') H(112' 112(1) 1_555 1_555 1_555 no
C(10') C(11') H(113' 110(1) 1_555 1_555 1_555 no
H(111' C(11') H(112' 108(1) 1_555 1_555 1_555 no
H(111' C(11') H(113' 111(1) 1_555 1_555 1_555 no
H(112' C(11') H(113' 104(1) 1_555 1_555 1_555 no

loop_
_geom_bond_atom_site_label_1
_geom_bond_atom_site_label_2
_geom_bond_distance
_geom_bond_site_symmetry_1
_geom_bond_site_symmetry_2
_geom_bond_publ_flag
N(1) C(1) 1.323(2) 1_555 1_555 yes
N(1) C(2) 1.359(2) 1_555 1_555 yes
N(1') C(1') 1.318(2) 1_555 1_555 yes
N(1') C(2') 1.360(2) 1_555 1_555 yes
C(1) C(1') 1.508(2) 1_555 1_555 yes
C(1) C(9) 1.441(2) 1_555 1_555 yes
C(1') C(9') 1.440(2) 1_555 1_555 yes
C(2) C(3) 1.344(2) 1_555 1_555 yes
C(2') C(3') 1.342(2) 1_555 1_555 yes
C(3) C(8) 1.406(2) 1_555 1_555 yes
C(3') C(8') 1.406(2) 1_555 1_555 yes
C(4) C(5) 1.347(3) 1_555 1_555 yes
C(4) C(8) 1.416(2) 1_555 1_555 yes
C(4') C(5') 1.350(3) 1_555 1_555 yes
C(4') C(8') 1.413(2) 1_555 1_555 yes
C(5) C(6) 1.400(3) 1_555 1_555 yes
C(5') C(6') 1.402(3) 1_555 1_555 yes
C(6) C(7) 1.379(2) 1_555 1_555 yes
C(6') C(7') 1.378(2) 1_555 1_555 yes
C(7) C(9) 1.440(2) 1_555 1_555 yes
C(7) C(10) 1.510(2) 1_555 1_555 yes
C(7') C(9') 1.434(2) 1_555 1_555 yes
C(7') C(10') 1.512(2) 1_555 1_555 yes
C(8) C(9) 1.426(2) 1_555 1_555 yes
C(8') C(9') 1.427(2) 1_555 1_555 yes
C(10) C(11) 1.520(3) 1_555 1_555 yes
C(10') C(11') 1.525(3) 1_555 1_555 yes

loop_
_geom_contact_atom_site_label_1
_geom_contact_atom_site_label_2
_geom_contact_distance
_geom_contact_site_symmetry_1
_geom_contact_site_symmetry_2
N(1) C(3') 3.422(2) 1_555 5_566
N(1') C(4) 3.411(2) 1_555 4_564
N(1') C(3) 3.532(2) 1_555 4_564
C(2') C(4) 3.544(3) 1_555 4_564
C(2') C(8') 3.577(2) 1_555 5_566
C(3') C(11') 3.510(3) 1_555 1_554
C(3') C(9') 3.571(2) 1_555 5_566
C(6) C(11) 3.584(3) 1_555 7_555
C(7) C(11) 3.590(3) 1_555 7_555

loop_
_geom_torsion_atom_site_label_1
_geom_torsion_atom_site_label_2
_geom_torsion_atom_site_label_3
_geom_torsion_atom_site_label_4
_geom_torsion
_geom_torsion_site_symmetry_1
_geom_torsion_site_symmetry_2
_geom_torsion_site_symmetry_3
_geom_torsion_site_symmetry_4
_geom_torsion_publ_flag
N(1) C(1) C(1') N(1') 91.0(2) 1_555 1_555 1_555 1_555 yes
N(1) C(1) C(1') C(9') -83.5(2) 1_555 1_555 1_555 1_555 yes
N(1) C(1) C(9) C(7) 179.4(1) 1_555 1_555 1_555 1_555 yes
N(1) C(1) C(9) C(8) -0.4(2) 1_555 1_555 1_555 1_555 yes
N(1) C(2) C(3) C(8) -0.8(3) 1_555 1_555 1_555 1_555 yes
N(1') C(1') C(1) C(9) -82.2(2) 1_555 1_555 1_555 1_555 yes
N(1') C(1') C(9') C(7') 178.8(1) 1_555 1_555 1_555 1_555 yes
N(1') C(1') C(9') C(8') -0.4(2) 1_555 1_555 1_555 1_555 yes
N(1') C(2') C(3') C(8') -1.5(3) 1_555 1_555 1_555 1_555 yes
C(1) N(1) C(2) C(3) 0.5(3) 1_555 1_555 1_555 1_555 yes
C(1) C(1') N(1') C(2') -173.5(1) 1_555 1_555 1_555 1_555 yes
C(1) C(1') C(9') C(7') -7.4(2) 1_555 1_555 1_555 1_555 yes
C(1) C(1') C(9') C(8') 173.4(1) 1_555 1_555 1_555 1_555 yes
C(1) C(9) C(7) C(6) 178.9(1) 1_555 1_555 1_555 1_555 yes
C(1) C(9) C(7) C(10) -2.7(2) 1_555 1_555 1_555 1_555 yes
C(1) C(9) C(8) C(3) 0.1(2) 1_555 1_555 1_555 1_555 yes
C(1) C(9) C(8) C(4) -179.5(1) 1_555 1_555 1_555 1_555 yes
C(1') N(1') C(2') C(3') -0.1(2) 1_555 1_555 1_555 1_555 yes
C(1') C(1) N(1) C(2) -173.2(1) 1_555 1_555 1_555 1_555 yes
C(1') C(1) C(9) C(7) -8.2(2) 1_555 1_555 1_555 1_555 yes
C(1') C(1) C(9) C(8) 172.0(1) 1_555 1_555 1_555 1_555 yes
C(1') C(9') C(7') C(6') -177.8(1) 1_555 1_555 1_555 1_555 yes
C(1') C(9') C(7') C(10') 6.9(2) 1_555 1_555 1_555 1_555 yes
C(1') C(9') C(8') C(3') -1.2(2) 1_555 1_555 1_555 1_555 yes
C(1') C(9') C(8') C(4') 179.2(1) 1_555 1_555 1_555 1_555 yes
C(2) N(1) C(1) C(9) 0.1(2) 1_555 1_555 1_555 1_555 yes
C(2) C(3) C(8) C(4) -179.9(2) 1_555 1_555 1_555 1_555 yes
C(2) C(3) C(8) C(9) 0.5(2) 1_555 1_555 1_555 1_555 yes
C(2') N(1') C(1') C(9') 1.1(2) 1_555 1_555 1_555 1_555 yes
C(2') C(3') C(8') C(4') -178.3(2) 1_555 1_555 1_555 1_555 yes
C(2') C(3') C(8') C(9') 2.1(2) 1_555 1_555 1_555 1_555 yes
C(3) C(8) C(4) C(5) -179.1(2) 1_555 1_555 1_555 1_555 yes
C(3) C(8) C(9) C(7) -179.8(1) 1_555 1_555 1_555 1_555 yes
C(3') C(8') C(4') C(5') 179.0(2) 1_555 1_555 1_555 1_555 yes
C(3') C(8') C(9') C(7') 179.5(1) 1_555 1_555 1_555 1_555 yes
C(4) C(5) C(6) C(7) 0.3(3) 1_555 1_555 1_555 1_555 yes
C(4) C(8) C(9) C(7) 0.6(2) 1_555 1_555 1_555 1_555 yes
C(4') C(5') C(6') C(7') -0.2(3) 1_555 1_555 1_555 1_555 yes
C(4') C(8') C(9') C(7') 0.0(2) 1_555 1_555 1_555 1_555 yes
C(5) C(4) C(8) C(9) 0.5(2) 1_555 1_555 1_555 1_555 yes
C(5) C(6) C(7) C(9) 0.8(2) 1_555 1_555 1_555 1_555 yes
C(5) C(6) C(7) C(10) -177.6(2) 1_555 1_555 1_555 1_555 yes
C(5') C(4') C(8') C(9') -1.4(2) 1_555 1_555 1_555 1_555 yes
C(5') C(6') C(7') C(9') -1.3(2) 1_555 1_555 1_555 1_555 yes
C(5') C(6') C(7') C(10') 174.5(2) 1_555 1_555 1_555 1_555 yes
C(6) C(5) C(4) C(8) -1.0(3) 1_555 1_555 1_555 1_555 yes
C(6) C(7) C(9) C(8) -1.2(2) 1_555 1_555 1_555 1_555 yes
C(6) C(7) C(10) C(11) 5.0(3) 1_555 1_555 1_555 1_555 yes
C(6') C(5') C(4') C(8') 1.6(3) 1_555 1_555 1_555 1_555 yes
C(6') C(7') C(9') C(8') 1.4(2) 1_555 1_555 1_555 1_555 yes
C(6') C(7') C(10') C(11') -82.7(2) 1_555 1_555 1_555 1_555 yes
C(8) C(9) C(7) C(10) 177.1(1) 1_555 1_555 1_555 1_555 yes
C(8') C(9') C(7') C(10') -174.0(1) 1_555 1_555 1_555 1_555 yes
C(9) C(1) C(1') C(9') 103.4(2) 1_555 1_555 1_555 1_555 yes
C(9) C(7) C(10) C(11) -173.3(2) 1_555 1_555 1_555 1_555 yes
C(9') C(7') C(10') C(11') 92.7(2) 1_555 1_555 1_555 1_555 yes
